data_7101365
loop_
_publ_author_name
'P. D. Beer'
'Andrew R. Cowley'
'Ka-Yuen Ng.'

_publ_section_title
;
Anion Templated Double Cyclization Assembly of a
Chloride Selective [2]Catenane
;
_journal_issue 35
_journal_name_full 'Chemical Communications'
_journal_paper_doi 10.1039/b606503a
_journal_year 2006
_chemical_absolute_configuration ad
_chemical_compound_source
;
synthesis as described
;
_chemical_formula_moiety '2( C36 H46 N3 O10 ), F6 O ,2( C H2 Cl2 ), Cl'
_chemical_formula_sum 'C74 H96 Cl5 F6 N6 O20 P'
_chemical_formula_weight 1711.83
_chemical_name_systematic
;
?
;
_space_group_IT_number 9
_symmetry_cell_setting monoclinic
_symmetry_space_group_name_Hall 'C -2yc'
_symmetry_space_group_name_H-M 'C 1 c 1'
_atom_sites_solution_hydrogens geom
_atom_sites_solution_primary direct
_cell_angle_alpha 90
_cell_angle_beta 92.313(7)
_cell_angle_gamma 90
_cell_formula_units_Z 4
_cell_length_a 21.5488(19)
_cell_length_b 13.3481(9)
_cell_length_c 27.620(3)
_cell_measurement_reflns_used 26601
_cell_measurement_temperature 150
_cell_measurement_theta_max 74
_cell_measurement_theta_min 5
_cell_volume 7938.0(11)
_computing_cell_refinement
;
Gemini software 'Crysalis' (Oxford Diffraction, 2005)
;
_computing_data_collection
;
Gemini software 'Crysalis' (Oxford Diffraction, 2005)
;
_computing_data_reduction
;
Gemini software 'Crysalis' (Oxford Diffraction, 2005)
;
_computing_publication_material
;
CRYSTALS (Watkin et al, 2001)
;
_computing_structure_refinement
;
CRYSTALS (Watkin et al, 2001)
;
_computing_structure_solution 'SIR92 (Giacovazzo et al, 1992)'
_diffrn_ambient_temperature 150
_diffrn_measured_fraction_theta_full 0.994
_diffrn_measured_fraction_theta_max 0.973
_diffrn_measurement_device_type
;
Oxford Diffraction Gemini
;
_diffrn_measurement_method \w
_diffrn_radiation_monochromator graphite
_diffrn_radiation_type 'Cu K\a'
_diffrn_radiation_wavelength 1.54248
_diffrn_reflns_av_R_equivalents 0.030
_diffrn_reflns_limit_h_max 26
_diffrn_reflns_limit_h_min -26
_diffrn_reflns_limit_k_max 16
_diffrn_reflns_limit_k_min -16
_diffrn_reflns_limit_l_max 34
_diffrn_reflns_limit_l_min -34
_diffrn_reflns_number 26601
_diffrn_reflns_theta_full 68.
_diffrn_reflns_theta_max 74.182
_diffrn_reflns_theta_min 3.898
_diffrn_standards_decay_% 0.00
_diffrn_standards_interval_count 0
_diffrn_standards_interval_time 0
_diffrn_standards_number 0
_exptl_absorpt_coefficient_mu 2.615
_exptl_absorpt_correction_T_max 0.59
_exptl_absorpt_correction_T_min 0.34
_exptl_absorpt_correction_type multi-scan
_exptl_absorpt_process_details
;
Gemini software 'Crysalis' (Oxford Diffraction, 2005)
;
_exptl_crystal_colour ' pale yellow '
_exptl_crystal_density_diffrn 1.432
_exptl_crystal_description ' fragment '
_exptl_crystal_F_000 3584
_exptl_crystal_size_max 0.42
_exptl_crystal_size_mid 0.40
_exptl_crystal_size_min 0.20
_exptl_crystal_thermal_history
;
The material was crystallised at ambient temperature. A suitable crystal
was cooled rapidly to 150K for single-crystal X-ray diffraction analysis.
;
_refine_diff_density_max 0.97
_refine_diff_density_min -0.54
_refine_ls_extinction_method None
_refine_ls_goodness_of_fit_ref 1.0090
_refine_ls_hydrogen_treatment noref
_refine_ls_matrix_type full
_refine_ls_number_parameters 1010
_refine_ls_number_reflns 10548
_refine_ls_number_restraints 298
_refine_ls_R_factor_all 0.0870
_refine_ls_R_factor_gt 0.0770
_refine_ls_shift/su_max 0.023255
_refine_ls_structure_factor_coef F
_refine_ls_weighting_details
;
Method, part 1, Chebychev polynomial, (Watkin, 1994, Prince, 1982)
[weight] = 1.0/[A~0~*T~0~(x)+A~1~*T~1~(x) ... +A~n-1~]*T~n-1~(x)]
where A~i~ are the Chebychev coefficients listed below and x= Fcalc/Fmax
Method = Robust Weighting (Prince, 1982)
W = [weight] * [1-(deltaF/6*sigmaF)^2^]^2^
A~i~ are:
23.4 -1.59 19.7
;
_refine_ls_weighting_scheme calc
_refine_ls_wR_factor_all 0.0988
_refine_ls_wR_factor_gt 0.0914
_refine_ls_wR_factor_ref 0.0914
_reflns_limit_h_max 26
_reflns_limit_h_min -22
_reflns_limit_k_max 16
_reflns_limit_k_min 0
_reflns_limit_l_max 34
_reflns_limit_l_min -33
_reflns_number_gt 10548
_reflns_number_total 13870
_reflns_threshold_expression I>2.00u(I)
_cod_data_source_file b606503a.txt
_cod_depositor_comments
;
The following automatic conversions were performed:
'_symmetry_cell_setting' value 'Monoclinic' changed to 'monoclinic'
according to '/home/saulius/struct/CIF-dictionaries/cif_core.dic'
dictionary named 'cif_core.dic' version 2.4.1 from 2010-06-29.

Automatic conversion script
Id: cif_fix_enum 1527 2010-12-29 10:47:43Z saulius 
;
_cod_original_sg_symbol_H-M 'C 1 c 1 '
_cod_original_formula_sum ' C74 H96 Cl5 F6 N6 O20 P '
_cod_database_code 7101365

loop_
_symmetry_equiv_pos_as_xyz
x,y,z
x+1/2,y+1/2,z
x,-y,z+1/2
x+1/2,-y+1/2,z+1/2

loop_
_atom_site_label
_atom_site_type_symbol
_atom_site_fract_x
_atom_site_fract_y
_atom_site_fract_z
_atom_site_U_iso_or_equiv
_atom_site_occupancy
_atom_site_adp_type
_atom_site_refinement_flags_posn
_atom_site_refinement_flags_adp
O1 O 0.5035(2) -0.1506(3) 0.47940(16) 0.0581 1.0000 Uani . .
C1 C 0.5229(3) -0.0735(4) 0.4587(2) 0.0447 1.0000 Uani . .
N1 N 0.5163(2) 0.0170(3) 0.47751(18) 0.0451 1.0000 Uani . .
C2 C 0.4809(4) 0.0295(5) 0.5215(3) 0.0598 1.0000 Uani . .
C3 C 0.4857(4) 0.1341(5) 0.5417(2) 0.0576 1.0000 Uani . .
O2 O 0.4480(2) 0.1971(3) 0.51110(16) 0.0549 1.0000 Uani . .
C4 C 0.4447(3) 0.2984(5) 0.5229(2) 0.0517 1.0000 Uani . .
C5 C 0.4111(3) 0.3562(5) 0.4912(2) 0.0561 1.0000 Uani . .
C6 C 0.4018(3) 0.4592(5) 0.5002(2) 0.0529 1.0000 Uani . .
C7 C 0.4289(3) 0.5012(5) 0.5419(2) 0.0482 1.0000 Uani . .
C8 C 0.4638(3) 0.4415(5) 0.5739(2) 0.0487 1.0000 Uani . .
C9 C 0.4721(3) 0.3405(5) 0.5645(2) 0.0475 1.0000 Uani . .
O3 O 0.4261(2) 0.6005(3) 0.55364(16) 0.0529 1.0000 Uani D U
C10 C 0.3898(3) 0.6648(5) 0.5221(2) 0.0566 1.0000 Uani D U
C11 C 0.3926(4) 0.7696(5) 0.5425(3) 0.0713 1.0000 Uani D U
O4 O 0.3533(3) 0.7781(5) 0.5809(2) 0.0842 1.0000 Uani D U
C12 C 0.3515(5) 0.8789(7) 0.6009(4) 0.0935 1.0000 Uani D U
C13 C 0.3850(4) 0.8883(10) 0.6486(4) 0.1049 1.0000 Uani D U
O5 O 0.4467(3) 0.8793(8) 0.6450(3) 0.1245 1.0000 Uani D U
C14 C 0.4785(5) 0.8781(10) 0.6907(4) 0.1088 1.0000 Uani D U
C15 C 0.5444(5) 0.9129(8) 0.6879(3) 0.0951 1.0000 Uani D U
C16 C 0.5700(5) 0.9437(8) 0.6498(4) 0.0965 1.0000 Uani D U
C17 C 0.6325(5) 0.9879(7) 0.6487(4) 0.0988 1.0000 Uani D U
O6 O 0.6734(3) 0.9294(4) 0.6197(2) 0.0812 1.0000 Uani D U
C18 C 0.7045(5) 0.8620(7) 0.6482(3) 0.0875 1.0000 Uani D U
C19 C 0.7603(5) 0.8299(8) 0.6201(4) 0.0983 1.0000 Uani D U
O7 O 0.7440(3) 0.7553(4) 0.5861(2) 0.0738 1.0000 Uani D U
C20 C 0.7957(3) 0.7242(6) 0.5608(3) 0.0697 1.0000 Uani D U
C21 C 0.7847(3) 0.6240(5) 0.5377(3) 0.0599 1.0000 Uani D U
O8 O 0.7412(2) 0.6336(3) 0.49816(16) 0.0544 1.0000 Uani D U
C22 C 0.7340(3) 0.5505(4) 0.4687(2) 0.0437 1.0000 Uani . .
C23 C 0.7548(3) 0.4550(4) 0.4819(2) 0.0447 1.0000 Uani . .
C24 C 0.7438(3) 0.3757(4) 0.4495(2) 0.0451 1.0000 Uani . .
C25 C 0.7148(3) 0.3916(4) 0.4051(2) 0.0441 1.0000 Uani . .
C26 C 0.6929(3) 0.4871(4) 0.3919(2) 0.0493 1.0000 Uani . .
C27 C 0.7042(3) 0.5655(4) 0.4235(2) 0.0519 1.0000 Uani . .
O9 O 0.7093(2) 0.3099(3) 0.37508(15) 0.0475 1.0000 Uani . .
C28 C 0.6750(3) 0.3211(4) 0.3306(2) 0.0525 1.0000 Uani . .
C29 C 0.6775(3) 0.2214(4) 0.3040(2) 0.0537 1.0000 Uani . .
N2 N 0.6442(2) 0.1432(4) 0.33127(18) 0.0461 1.0000 Uani . .
C30 C 0.6443(3) 0.0511(4) 0.3151(2) 0.0451 1.0000 Uani . .
O10 O 0.6684(3) 0.0259(3) 0.27779(18) 0.0678 1.0000 Uani . .
C31 C 0.6118(3) -0.0277(4) 0.3449(2) 0.0425 1.0000 Uani . .
C32 C 0.5852(3) -0.0083(4) 0.3888(2) 0.0427 1.0000 Uani . .
C33 C 0.5548(3) -0.0841(4) 0.4122(2) 0.0409 1.0000 Uani . .
C34 C 0.5534(3) -0.1793(4) 0.3909(2) 0.0434 1.0000 Uani . .
N3 N 0.5806(2) -0.1958(3) 0.34869(18) 0.0465 1.0000 Uani . .
C35 C 0.6092(3) -0.1210(4) 0.3261(2) 0.0446 1.0000 Uani . .
C36 C 0.5790(4) -0.2982(4) 0.3272(3) 0.0581 1.0000 Uani . .
O11 O 0.6944(2) 0.4035(3) 0.60209(16) 0.0572 1.0000 Uani . .
C37 C 0.6621(3) 0.3835(4) 0.5665(2) 0.0432 1.0000 Uani . .
N4 N 0.6590(2) 0.2902(3) 0.54722(18) 0.0459 1.0000 Uani . .
C38 C 0.6988(4) 0.2139(5) 0.5701(2) 0.0563 1.0000 Uani . .
C39 C 0.6929(4) 0.1153(5) 0.5436(2) 0.0569 1.0000 Uani . .
O12 O 0.7225(2) 0.1268(3) 0.49882(15) 0.0486 1.0000 Uani . .
C40 C 0.7258(3) 0.0444(4) 0.4695(2) 0.0462 1.0000 Uani . .
C41 C 0.7073(3) -0.0515(5) 0.4840(2) 0.0532 1.0000 Uani . .
C42 C 0.7137(3) -0.1327(4) 0.4512(2) 0.0538 1.0000 Uani . .
C43 C 0.7363(3) -0.1170(4) 0.4065(2) 0.0464 1.0000 Uani . .
C44 C 0.7546(3) -0.0213(4) 0.3920(2) 0.0497 1.0000 Uani . .
C45 C 0.7478(3) 0.0590(4) 0.4245(2) 0.0474 1.0000 Uani . .
O13 O 0.7370(2) -0.1979(3) 0.37624(17) 0.0583 1.0000 Uani D U
C46 C 0.7784(4) -0.1971(6) 0.3380(3) 0.0767 1.0000 Uani D U
C47 C 0.7728(4) -0.2952(6) 0.3119(3) 0.0706 1.0000 Uani D U
O14 O 0.7181(3) -0.2998(7) 0.2835(2) 0.1051 1.0000 Uani D U
C48 C 0.7217(6) -0.2808(14) 0.2353(4) 0.1375 1.0000 Uani D U
C49 C 0.6653(6) -0.2926(12) 0.2062(4) 0.1318 1.0000 Uani D U
O15 O 0.6187(4) -0.2297(7) 0.2201(3) 0.1104 1.0000 Uani D U
C50 C 0.5700(7) -0.2368(12) 0.1857(4) 0.1329 1.0000 Uani D U
C51 C 0.5153(7) -0.1950(14) 0.2076(5) 0.1525 1.0000 Uani D U
C52 C 0.4694(9) -0.2378(14) 0.1946(6) 0.2033 1.0000 Uani D U
C53 C 0.4071(9) -0.2248(13) 0.2100(7) 0.1940 1.0000 Uani D U
O16 O 0.3771(6) -0.3192(9) 0.2124(3) 0.1521 1.0000 Uani D U
C54 C 0.3957(6) -0.3795(10) 0.2498(4) 0.1163 1.0000 Uani D U
C55 C 0.3455(4) -0.3993(7) 0.2858(4) 0.0904 1.0000 Uani D U
O17 O 0.3348(3) -0.3136(5) 0.3149(2) 0.0830 1.0000 Uani D U
C56 C 0.3759(4) -0.3090(6) 0.3561(3) 0.0706 1.0000 Uani D U
C57 C 0.3773(3) -0.2035(5) 0.3746(3) 0.0632 1.0000 Uani D U
O18 O 0.4154(2) -0.1434(3) 0.34443(17) 0.0577 1.0000 Uani D U
C58 C 0.4177(3) -0.0418(5) 0.3530(2) 0.0498 1.0000 Uani . .
C59 C 0.3891(4) 0.0073(6) 0.3914(2) 0.0625 1.0000 Uani . .
C60 C 0.3975(3) 0.1086(5) 0.3981(2) 0.0543 1.0000 Uani . .
C61 C 0.4332(3) 0.1639(5) 0.3660(2) 0.0494 1.0000 Uani . .
C62 C 0.4602(3) 0.1168(5) 0.3279(2) 0.0463 1.0000 Uani . .
C63 C 0.4522(3) 0.0139(5) 0.3213(2) 0.0523 1.0000 Uani . .
O19 O 0.4378(2) 0.2644(3) 0.37504(17) 0.0528 1.0000 Uani . .
C64 C 0.4770(3) 0.3224(5) 0.3444(2) 0.0513 1.0000 Uani . .
C65 C 0.4777(3) 0.4295(5) 0.3621(2) 0.0530 1.0000 Uani . .
N5 N 0.5141(2) 0.4369(3) 0.40806(18) 0.0449 1.0000 Uani . .
C66 C 0.5204(3) 0.5253(4) 0.4300(2) 0.0451 1.0000 Uani . .
O20 O 0.4959(2) 0.6021(3) 0.41341(16) 0.0530 1.0000 Uani . .
C67 C 0.5565(2) 0.5282(4) 0.4777(2) 0.0402 1.0000 Uani . .
C68 C 0.5904(2) 0.4499(4) 0.49780(19) 0.0378 1.0000 Uani . .
C69 C 0.6225(2) 0.4626(4) 0.5412(2) 0.0388 1.0000 Uani . .
C70 C 0.6195(3) 0.5531(5) 0.5649(2) 0.0468 1.0000 Uani . .
N6 N 0.5870(2) 0.6297(3) 0.54484(17) 0.0447 1.0000 Uani . .
C71 C 0.5550(3) 0.6200(4) 0.5023(2) 0.0452 1.0000 Uani . .
C72 C 0.5859(4) 0.7277(5) 0.5713(3) 0.0691 1.0000 Uani . .
Cl1 Cl 0.58341(8) 0.22339(10) 0.44103(6) 0.0501 1.0000 Uani . .
P1 P 0.56482(11) 0.58188(18) 0.71178(8) 0.0741 1.0000 Uani . .
F1 F 0.5803(3) 0.4990(4) 0.67287(19) 0.1003 1.0000 Uani . .
F2 F 0.5522(3) 0.6691(5) 0.7488(2) 0.1083 1.0000 Uani . .
F3 F 0.5118(5) 0.5197(9) 0.7297(4) 0.1733 1.0000 Uani . .
F4 F 0.6184(3) 0.6501(6) 0.6909(3) 0.1183 1.0000 Uani . .
F5 F 0.5191(3) 0.6346(5) 0.6729(3) 0.1154 1.0000 Uani . .
F6 F 0.6142(4) 0.5343(6) 0.7488(2) 0.1206 1.0000 Uani . .
C73 C 0.3761(5) 0.6090(11) 0.6690(3) 0.1033 1.0000 Uani . .
Cl2 Cl 0.37445(15) 0.6563(3) 0.72919(10) 0.1069 1.0000 Uani . .
Cl3 Cl 0.30510(15) 0.5706(2) 0.64831(13) 0.1134 1.0000 Uani . .
C74 C 0.7714(10) 0.6208(12) 0.7264(5) 0.1480 1.0000 Uani . .
Cl4 Cl 0.7627(3) 0.5790(4) 0.66871(13) 0.1644 1.0000 Uani . .
Cl5 Cl 0.80335(15) 0.5394(3) 0.76608(14) 0.1249 1.0000 Uani . .
H1 H 0.5335 0.0706 0.4634 0.0543 1.0000 Uiso . .
H2 H 0.6244 0.1590 0.3583 0.0553 1.0000 Uiso . .
H3 H 0.6336 0.2760 0.5215 0.0550 1.0000 Uiso . .
H4 H 0.5321 0.3819 0.4213 0.0538 1.0000 Uiso . .
H21 H 0.4972 -0.0187 0.5467 0.0721 1.0000 Uiso . .
H22 H 0.4362 0.0144 0.5135 0.0721 1.0000 Uiso . .
H31 H 0.4706 0.1355 0.5755 0.0696 1.0000 Uiso . .
H32 H 0.5299 0.1573 0.5420 0.0696 1.0000 Uiso . .
H51 H 0.3925 0.3255 0.4609 0.0672 1.0000 Uiso . .
H61 H 0.3761 0.5011 0.4770 0.0635 1.0000 Uiso . .
H81 H 0.4831 0.4717 0.6041 0.0585 1.0000 Uiso . .
H91 H 0.4976 0.2981 0.5876 0.0571 1.0000 Uiso . .
H101 H 0.4070 0.6641 0.4890 0.0680 1.0000 Uiso . .
H102 H 0.3458 0.6411 0.5201 0.0680 1.0000 Uiso . .
H111 H 0.4362 0.7848 0.5541 0.0857 1.0000 Uiso . .
H112 H 0.3795 0.8184 0.5165 0.0857 1.0000 Uiso . .
H121 H 0.3708 0.9258 0.5777 0.1121 1.0000 Uiso . .
H122 H 0.3071 0.8980 0.6048 0.1121 1.0000 Uiso . .
H131 H 0.3757 0.9554 0.6626 0.1261 1.0000 Uiso . .
H132 H 0.3701 0.8346 0.6705 0.1261 1.0000 Uiso . .
H141 H 0.4563 0.9231 0.7133 0.1303 1.0000 Uiso . .
H142 H 0.4785 0.8081 0.7037 0.1303 1.0000 Uiso . .
H151 H 0.5706 0.9120 0.7186 0.1136 1.0000 Uiso . .
H161 H 0.5458 0.9372 0.6183 0.1161 1.0000 Uiso . .
H171 H 0.6506 0.9917 0.6826 0.1196 1.0000 Uiso . .
H172 H 0.6290 1.0570 0.6348 0.1196 1.0000 Uiso . .
H181 H 0.7183 0.8936 0.6797 0.1048 1.0000 Uiso . .
H182 H 0.6774 0.8030 0.6546 0.1048 1.0000 Uiso . .
H191 H 0.7931 0.8031 0.6433 0.1176 1.0000 Uiso . .
H192 H 0.7769 0.8893 0.6028 0.1176 1.0000 Uiso . .
H201 H 0.8325 0.7198 0.5838 0.0831 1.0000 Uiso . .
H202 H 0.8040 0.7745 0.5350 0.0831 1.0000 Uiso . .
H211 H 0.8248 0.5974 0.5259 0.0717 1.0000 Uiso . .
H212 H 0.7681 0.5766 0.5621 0.0717 1.0000 Uiso . .
H231 H 0.7772 0.4435 0.5138 0.0537 1.0000 Uiso . .
H241 H 0.7573 0.3064 0.4590 0.0545 1.0000 Uiso . .
H261 H 0.6695 0.4980 0.3603 0.0590 1.0000 Uiso . .
H271 H 0.6907 0.6346 0.4139 0.0624 1.0000 Uiso . .
H281 H 0.6939 0.3750 0.3108 0.0630 1.0000 Uiso . .
H282 H 0.6310 0.3389 0.3368 0.0630 1.0000 Uiso . .
H291 H 0.7219 0.2009 0.3011 0.0643 1.0000 Uiso . .
H292 H 0.6574 0.2289 0.2709 0.0643 1.0000 Uiso . .
H321 H 0.5880 0.0602 0.4034 0.0510 1.0000 Uiso . .
H341 H 0.5319 -0.2356 0.4072 0.0522 1.0000 Uiso . .
H351 H 0.6290 -0.1346 0.2946 0.0535 1.0000 Uiso . .
H361 H 0.5560 -0.3444 0.3486 0.0703 1.0000 Uiso . .
H362 H 0.6224 -0.3231 0.3240 0.0703 1.0000 Uiso . .
H363 H 0.5575 -0.2957 0.2944 0.0703 1.0000 Uiso . .
H381 H 0.7430 0.2369 0.5699 0.0673 1.0000 Uiso . .
H382 H 0.6866 0.2043 0.6044 0.0673 1.0000 Uiso . .
H391 H 0.7137 0.0610 0.5633 0.0678 1.0000 Uiso . .
H392 H 0.6481 0.0981 0.5376 0.0678 1.0000 Uiso . .
H411 H 0.6900 -0.0625 0.5166 0.0635 1.0000 Uiso . .
H421 H 0.7014 -0.2018 0.4611 0.0641 1.0000 Uiso . .
H441 H 0.7719 -0.0102 0.3594 0.0593 1.0000 Uiso . .
H451 H 0.7594 0.1282 0.4143 0.0564 1.0000 Uiso . .
H461 H 0.8219 -0.1881 0.3514 0.0926 1.0000 Uiso . .
H462 H 0.7676 -0.1410 0.3152 0.0926 1.0000 Uiso . .
H471 H 0.8090 -0.3031 0.2906 0.0852 1.0000 Uiso . .
H472 H 0.7731 -0.3508 0.3361 0.0852 1.0000 Uiso . .
H481 H 0.7534 -0.3272 0.2223 0.1659 1.0000 Uiso . .
H482 H 0.7359 -0.2099 0.2318 0.1659 1.0000 Uiso . .
H491 H 0.6507 -0.3634 0.2090 0.1583 1.0000 Uiso . .
H492 H 0.6743 -0.2779 0.1717 0.1583 1.0000 Uiso . .
H501 H 0.5625 -0.3085 0.1767 0.1585 1.0000 Uiso . .
H502 H 0.5799 -0.1978 0.1561 0.1585 1.0000 Uiso . .
H511 H 0.5163 -0.1373 0.2307 0.1820 1.0000 Uiso . .
H521 H 0.4748 -0.2904 0.1693 0.2430 1.0000 Uiso . .
H531 H 0.4083 -0.1929 0.2428 0.2314 1.0000 Uiso . .
H532 H 0.3836 -0.1808 0.1864 0.2314 1.0000 Uiso . .
H541 H 0.4318 -0.3471 0.2675 0.1395 1.0000 Uiso . .
H542 H 0.4091 -0.4452 0.2363 0.1395 1.0000 Uiso . .
H551 H 0.3587 -0.4562 0.3074 0.1077 1.0000 Uiso . .
H552 H 0.3060 -0.4173 0.2676 0.1077 1.0000 Uiso . .
H561 H 0.3611 -0.3550 0.3817 0.0842 1.0000 Uiso . .
H562 H 0.4185 -0.3295 0.3469 0.0842 1.0000 Uiso . .
H571 H 0.3950 -0.2027 0.4087 0.0756 1.0000 Uiso . .
H572 H 0.3342 -0.1759 0.3739 0.0756 1.0000 Uiso . .
H591 H 0.3628 -0.0315 0.4138 0.0751 1.0000 Uiso . .
H601 H 0.3782 0.1430 0.4260 0.0654 1.0000 Uiso . .
H621 H 0.4856 0.1561 0.3050 0.0555 1.0000 Uiso . .
H631 H 0.4715 -0.0201 0.2933 0.0626 1.0000 Uiso . .
H641 H 0.5202 0.2947 0.3462 0.0613 1.0000 Uiso . .
H642 H 0.4603 0.3198 0.3101 0.0613 1.0000 Uiso . .
H651 H 0.4967 0.4734 0.3374 0.0630 1.0000 Uiso . .
H652 H 0.4341 0.4519 0.3672 0.0630 1.0000 Uiso . .
H681 H 0.5916 0.3839 0.4807 0.0456 1.0000 Uiso . .
H701 H 0.6415 0.5619 0.5971 0.0563 1.0000 Uiso . .
H711 H 0.5304 0.6775 0.4885 0.0545 1.0000 Uiso . .
H721 H 0.5601 0.7769 0.5521 0.0827 1.0000 Uiso . .
H722 H 0.6292 0.7539 0.5759 0.0827 1.0000 Uiso . .
H723 H 0.5677 0.7176 0.6037 0.0827 1.0000 Uiso . .
H731 H 0.4055 0.5510 0.6685 0.1241 1.0000 Uiso . .
H732 H 0.3910 0.6631 0.6473 0.1241 1.0000 Uiso . .
H741 H 0.7983 0.6818 0.7263 0.1792 1.0000 Uiso . .
H742 H 0.7294 0.6392 0.7378 0.1792 1.0000 Uiso . .

loop_
_atom_site_aniso_label
_atom_site_aniso_U_11
_atom_site_aniso_U_22
_atom_site_aniso_U_33
_atom_site_aniso_U_23
_atom_site_aniso_U_13
_atom_site_aniso_U_12
O1 0.074(3) 0.048(2) 0.054(2) 0.0052(19) 0.021(2) 0.003(2)
C1 0.044(3) 0.046(3) 0.044(3) 0.003(2) -0.001(2) 0.005(2)
N1 0.052(3) 0.041(2) 0.043(2) 0.0015(19) 0.008(2) 0.0052(19)
C2 0.071(4) 0.053(3) 0.056(4) -0.004(3) 0.011(3) 0.006(3)
C3 0.070(4) 0.056(3) 0.048(3) -0.007(3) 0.018(3) 0.010(3)
O2 0.061(3) 0.052(2) 0.052(2) -0.0040(18) 0.005(2) 0.0020(19)
C4 0.048(3) 0.058(3) 0.050(3) -0.001(3) 0.011(3) -0.003(3)
C5 0.064(4) 0.059(4) 0.045(3) 0.004(3) -0.004(3) -0.004(3)
C6 0.053(3) 0.060(4) 0.045(3) 0.014(3) 0.001(3) 0.009(3)
C7 0.043(3) 0.054(3) 0.049(3) 0.005(2) 0.010(3) 0.007(2)
C8 0.041(3) 0.064(3) 0.041(3) -0.006(3) 0.003(2) 0.009(3)
C9 0.049(3) 0.054(3) 0.040(3) 0.005(2) 0.004(2) 0.009(3)
O3 0.049(2) 0.051(2) 0.059(2) -0.0003(18) 0.0020(19) 0.0065(17)
C10 0.055(3) 0.059(3) 0.056(3) 0.000(2) 0.006(3) 0.017(3)
C11 0.071(4) 0.062(3) 0.081(4) -0.009(3) 0.009(3) 0.028(3)
O4 0.082(3) 0.089(3) 0.082(3) -0.019(3) 0.016(3) 0.004(3)
C12 0.079(5) 0.099(5) 0.102(5) -0.035(5) 0.001(4) 0.015(5)
C13 0.079(3) 0.145(8) 0.091(5) -0.037(6) 0.009(4) 0.030(5)
O5 0.074(3) 0.200(8) 0.098(4) -0.068(5) -0.008(3) 0.029(4)
C14 0.089(5) 0.147(8) 0.089(5) -0.047(6) -0.003(4) 0.023(5)
C15 0.105(5) 0.104(6) 0.075(4) -0.018(4) -0.011(4) 0.006(5)
C16 0.108(5) 0.093(6) 0.089(5) -0.033(4) 0.013(5) 0.009(4)
C17 0.122(6) 0.077(5) 0.100(6) -0.013(4) 0.036(5) 0.001(4)
O6 0.115(4) 0.066(3) 0.063(3) -0.009(2) 0.016(3) -0.001(3)
C18 0.119(6) 0.075(5) 0.067(4) -0.017(3) -0.004(4) 0.000(4)
C19 0.110(6) 0.084(5) 0.100(6) -0.042(4) -0.008(5) 0.001(5)
O7 0.087(3) 0.065(3) 0.069(3) -0.021(2) -0.007(2) 0.013(2)
C20 0.062(3) 0.069(4) 0.077(4) -0.013(3) -0.011(3) -0.002(3)
C21 0.053(3) 0.059(3) 0.067(4) 0.000(3) -0.003(3) -0.002(3)
O8 0.064(3) 0.041(2) 0.057(2) -0.0058(17) -0.0023(19) 0.0003(18)
C22 0.043(3) 0.039(3) 0.050(3) -0.002(2) 0.009(2) -0.007(2)
C23 0.053(3) 0.042(3) 0.039(3) -0.001(2) 0.006(2) -0.002(2)
C24 0.057(3) 0.030(2) 0.050(3) 0.004(2) 0.012(3) 0.003(2)
C25 0.051(3) 0.033(2) 0.048(3) 0.004(2) 0.008(3) -0.002(2)
C26 0.063(4) 0.036(3) 0.049(3) 0.003(2) -0.001(3) -0.003(2)
C27 0.063(4) 0.029(2) 0.064(4) 0.007(2) 0.006(3) 0.003(2)
O9 0.063(2) 0.0272(16) 0.052(2) -0.0026(15) -0.0007(19) -0.0003(16)
C28 0.066(4) 0.038(3) 0.053(3) -0.004(2) 0.001(3) -0.006(3)
C29 0.070(4) 0.043(3) 0.048(3) 0.000(2) -0.001(3) -0.008(3)
N2 0.052(3) 0.044(2) 0.043(2) 0.0037(19) 0.000(2) -0.002(2)
C30 0.055(3) 0.043(3) 0.037(3) -0.006(2) 0.002(2) 0.001(2)
O10 0.099(4) 0.048(2) 0.057(3) -0.008(2) 0.018(3) -0.013(2)
C31 0.045(3) 0.042(3) 0.040(3) 0.005(2) -0.001(2) -0.001(2)
C32 0.045(3) 0.038(3) 0.045(3) -0.006(2) -0.002(2) 0.002(2)
C33 0.040(3) 0.040(3) 0.042(3) -0.004(2) -0.004(2) 0.009(2)
C34 0.042(3) 0.045(3) 0.044(3) 0.001(2) 0.005(2) -0.002(2)
N3 0.054(3) 0.040(2) 0.046(2) -0.0065(19) -0.002(2) -0.004(2)
C35 0.048(3) 0.046(3) 0.040(3) 0.002(2) 0.003(2) 0.001(2)
C36 0.077(4) 0.037(3) 0.062(4) -0.009(3) 0.019(3) -0.003(3)
O11 0.069(3) 0.056(2) 0.045(2) -0.0057(18) -0.012(2) 0.017(2)
C37 0.047(3) 0.041(3) 0.042(3) 0.000(2) -0.002(2) 0.008(2)
N4 0.051(3) 0.040(2) 0.047(2) -0.0027(19) -0.002(2) 0.011(2)
C38 0.085(5) 0.042(3) 0.042(3) 0.004(2) -0.005(3) 0.008(3)
C39 0.077(4) 0.041(3) 0.052(3) 0.008(3) -0.012(3) -0.003(3)
O12 0.068(3) 0.0312(17) 0.046(2) 0.0001(15) -0.0066(19) 0.0017(17)
C40 0.064(3) 0.025(2) 0.049(3) 0.003(2) -0.014(3) 0.004(2)
C41 0.060(4) 0.044(3) 0.054(3) 0.005(3) -0.009(3) 0.005(3)
C42 0.069(4) 0.031(3) 0.059(3) 0.008(2) -0.014(3) -0.002(2)
C43 0.050(3) 0.038(3) 0.051(3) -0.003(2) -0.007(3) -0.004(2)
C44 0.058(3) 0.045(3) 0.046(3) 0.006(2) -0.005(3) 0.003(2)
C45 0.052(3) 0.036(3) 0.052(3) 0.005(2) -0.013(3) 0.005(2)
O13 0.081(3) 0.039(2) 0.054(2) -0.0032(18) 0.000(2) -0.002(2)
C46 0.066(4) 0.065(4) 0.101(5) -0.025(4) 0.021(3) 0.010(3)
C47 0.074(4) 0.067(4) 0.072(4) -0.018(3) 0.016(3) 0.009(3)
O14 0.081(3) 0.167(6) 0.068(3) -0.027(4) 0.012(3) 0.017(4)
C48 0.119(7) 0.226(11) 0.070(4) -0.028(6) 0.031(5) -0.002(8)
C49 0.146(7) 0.181(10) 0.069(5) -0.026(6) 0.008(5) 0.013(7)
O15 0.117(5) 0.145(6) 0.068(4) -0.006(4) -0.004(3) -0.004(4)
C50 0.161(8) 0.159(10) 0.076(6) 0.017(6) -0.029(5) -0.044(8)
C51 0.136(9) 0.217(14) 0.101(9) 0.045(9) -0.026(7) -0.038(10)
C52 0.231(15) 0.257(17) 0.119(11) 0.102(11) -0.025(12) -0.074(15)
C53 0.232(14) 0.204(11) 0.143(10) 0.093(10) -0.035(11) -0.038(11)
O16 0.194(9) 0.156(7) 0.102(5) 0.000(5) -0.048(6) 0.003(7)
C54 0.123(7) 0.112(7) 0.114(7) -0.002(5) 0.003(5) 0.026(6)
C55 0.086(5) 0.077(5) 0.106(6) -0.024(4) -0.019(4) 0.011(4)
O17 0.062(3) 0.087(4) 0.098(4) -0.028(3) -0.023(3) 0.013(3)
C56 0.062(4) 0.067(3) 0.082(4) 0.000(3) -0.014(3) 0.002(3)
C57 0.053(3) 0.070(3) 0.065(4) 0.000(3) -0.004(3) -0.008(3)
O18 0.055(2) 0.055(2) 0.063(3) -0.0005(19) 0.001(2) 0.0038(18)
C58 0.050(3) 0.058(3) 0.041(3) -0.006(2) -0.005(3) 0.007(3)
C59 0.072(4) 0.068(4) 0.048(3) -0.008(3) 0.004(3) -0.017(3)
C60 0.058(4) 0.065(4) 0.040(3) -0.012(3) 0.008(3) -0.011(3)
C61 0.049(3) 0.055(3) 0.044(3) 0.000(2) -0.008(3) -0.007(3)
C62 0.042(3) 0.056(3) 0.041(3) 0.000(2) 0.000(2) -0.003(2)
C63 0.052(3) 0.056(3) 0.048(3) -0.007(3) -0.002(3) 0.006(3)
O19 0.049(2) 0.050(2) 0.059(2) -0.0154(19) 0.0030(19) -0.0080(18)
C64 0.060(4) 0.058(3) 0.035(3) -0.001(2) -0.006(3) 0.000(3)
C65 0.058(4) 0.051(3) 0.049(3) -0.006(3) -0.015(3) -0.001(3)
N5 0.049(3) 0.040(2) 0.045(2) 0.0020(19) -0.002(2) -0.0022(19)
C66 0.050(3) 0.043(3) 0.043(3) 0.008(2) 0.008(2) 0.000(2)
O20 0.065(3) 0.038(2) 0.055(2) 0.0070(18) -0.008(2) -0.0013(18)
C67 0.036(3) 0.042(3) 0.043(3) 0.000(2) 0.010(2) -0.004(2)
C68 0.039(3) 0.035(2) 0.040(3) -0.003(2) 0.007(2) -0.003(2)
C69 0.040(3) 0.037(2) 0.040(3) -0.003(2) 0.011(2) 0.000(2)
C70 0.041(3) 0.057(3) 0.043(3) -0.006(2) 0.003(2) 0.008(2)
N6 0.057(3) 0.036(2) 0.041(2) -0.0073(18) 0.005(2) 0.003(2)
C71 0.050(3) 0.043(3) 0.044(3) 0.000(2) 0.009(2) 0.009(2)
C72 0.108(6) 0.047(3) 0.052(3) -0.020(3) -0.005(4) 0.009(4)
Cl1 0.0577(7) 0.0398(6) 0.0524(7) -0.0077(5) -0.0027(6) 0.0005(6)
P1 0.0706(12) 0.0941(14) 0.0569(10) -0.0196(10) -0.0053(9) 0.0035(10)
F1 0.143(5) 0.085(3) 0.073(3) -0.024(3) 0.001(3) 0.003(3)
F2 0.111(4) 0.128(5) 0.086(4) -0.044(3) -0.004(3) 0.019(4)
F3 0.142(6) 0.221(10) 0.160(8) -0.035(7) 0.043(6) -0.086(7)
F4 0.095(4) 0.119(5) 0.141(6) -0.012(4) 0.010(4) -0.015(3)
F5 0.115(4) 0.125(5) 0.104(4) -0.014(4) -0.023(4) 0.022(4)
F6 0.138(5) 0.126(5) 0.096(4) -0.026(4) -0.028(4) 0.038(4)
C73 0.089(6) 0.161(10) 0.060(5) -0.034(6) 0.007(5) 0.015(7)
Cl2 0.1129(19) 0.132(2) 0.0757(14) -0.0204(14) 0.0045(14) -0.0007(16)
Cl3 0.114(2) 0.0985(18) 0.125(2) 0.0035(15) -0.0301(18) -0.0190(15)
C74 0.224(18) 0.121(10) 0.103(9) -0.009(8) 0.051(10) 0.045(11)
Cl4 0.191(4) 0.224(5) 0.0786(18) -0.044(2) 0.004(2) -0.013(4)
Cl5 0.1013(17) 0.123(2) 0.148(3) 0.061(2) -0.0197(18) -0.0019(16)

loop_
_atom_type_symbol
_atom_type_scat_dispersion_real
_atom_type_scat_dispersion_imag
_atom_type_scat_Cromer_Mann_a1
_atom_type_scat_Cromer_Mann_b1
_atom_type_scat_Cromer_Mann_a2
_atom_type_scat_Cromer_Mann_b2
_atom_type_scat_Cromer_Mann_a3
_atom_type_scat_Cromer_Mann_b3
_atom_type_scat_Cromer_Mann_a4
_atom_type_scat_Cromer_Mann_b4
_atom_type_scat_Cromer_Mann_c
_atom_type_scat_source
'C ' 0.0181 0.0091 2.3100 20.8439 1.0200 10.2075 1.5886 0.5687 0.8650 51.6512 0.2156 International_Tables_Vol_IV_Table_2.2B
'H ' 0.0000 0.0000 0.4930 10.5109 0.3229 26.1257 0.1402 3.1424 0.0408 57.7998 0.0030 International_Tables_Vol_IV_Table_2.2B
'Cl ' 0.3639 0.7018 11.4604 0.0104 7.1964 1.1662 6.2556 18.5194 1.6455 47.7784 -9.5574 International_Tables_Vol_IV_Table_2.2B
'F ' 0.0727 0.0534 3.5392 10.2825 2.6412 4.2944 1.5170 0.2615 1.0243 26.1476 0.2776 International_Tables_Vol_IV_Table_2.2B
'N ' 0.0311 0.0180 12.2126 0.0057 3.1322 9.8933 2.0125 28.9975 1.1663 0.5826 -11.5290 International_Tables_Vol_IV_Table_2.2B
'O ' 0.0492 0.0322 3.0485 13.2771 2.2868 5.7011 1.5463 0.3239 0.8670 32.9089 0.2508 International_Tables_Vol_IV_Table_2.2B
'P ' 0.2955 0.4335 6.4345 1.9067 4.1791 27.1570 1.7800 0.5260 1.4908 68.1645 1.1149 International_Tables_Vol_IV_Table_2.2B

loop_
_geom_angle_atom_site_label_1
_geom_angle_atom_site_label_2
_geom_angle_atom_site_label_3
_geom_angle
_geom_angle_publ_flag
O1 C1 N1 121.7(5) yes
O1 C1 C33 119.2(5) yes
N1 C1 C33 119.1(5) yes
C1 N1 C2 119.6(5) yes
C1 N1 H1 120.179 no
C2 N1 H1 120.179 no
N1 C2 C3 112.4(6) yes
N1 C2 H21 108.739 no
C3 C2 H21 108.738 no
N1 C2 H22 108.739 no
C3 C2 H22 108.739 no
H21 C2 H22 109.466 no
C2 C3 O2 107.4(6) yes
C2 C3 H31 110.000 no
O2 C3 H31 109.999 no
C2 C3 H32 110.001 no
O2 C3 H32 110.000 no
H31 C3 H32 109.467 no
C3 O2 C4 117.9(5) yes
O2 C4 C5 115.6(6) yes
O2 C4 C9 124.2(6) yes
C5 C4 C9 120.2(6) yes
C4 C5 C6 121.0(6) yes
C4 C5 H51 119.481 no
C6 C5 H51 119.480 no
C5 C6 C7 118.8(5) yes
C5 C6 H61 120.593 no
C7 C6 H61 120.591 no
C6 C7 C8 119.7(6) yes
C6 C7 O3 124.6(5) yes
C8 C7 O3 115.6(6) yes
C7 C8 C9 120.6(6) yes
C7 C8 H81 119.722 no
C9 C8 H81 119.722 no
C4 C9 C8 119.7(5) yes
C4 C9 H91 120.165 no
C8 C9 H91 120.164 no
C7 O3 C10 117.7(5) yes
O3 C10 C11 108.5(5) yes
O3 C10 H101 109.724 no
C11 C10 H101 109.723 no
O3 C10 H102 109.725 no
C11 C10 H102 109.724 no
H101 C10 H102 109.467 no
C10 C11 O4 110.1(6) yes
C10 C11 H111 109.319 no
O4 C11 H111 109.318 no
C10 C11 H112 109.320 no
O4 C11 H112 109.319 no
H111 C11 H112 109.467 no
C11 O4 C12 113.0(7) yes
O4 C12 C13 113.4(8) yes
O4 C12 H121 108.491 no
C13 C12 H121 108.489 no
O4 C12 H122 108.490 no
C13 C12 H122 108.489 no
H121 C12 H122 109.468 no
C12 C13 O5 112.0(8) yes
C12 C13 H131 108.833 no
O5 C13 H131 108.832 no
C12 C13 H132 108.833 no
O5 C13 H132 108.830 no
H131 C13 H132 109.465 no
C13 O5 C14 112.4(8) yes
O5 C14 C15 112.0(8) yes
O5 C14 H141 108.839 no
C15 C14 H141 108.836 no
O5 C14 H142 108.839 no
C15 C14 H142 108.837 no
H141 C14 H142 109.467 no
C14 C15 C16 125.9(8) yes
C14 C15 H151 117.039 no
C16 C15 H151 117.040 no
C15 C16 C17 125.0(9) yes
C15 C16 H161 117.502 no
C17 C16 H161 117.505 no
C16 C17 O6 111.9(7) yes
C16 C17 H171 108.857 no
O6 C17 H171 108.859 no
C16 C17 H172 108.854 no
O6 C17 H172 108.857 no
H171 C17 H172 109.468 no
C17 O6 C18 109.6(7) yes
O6 C18 C19 105.9(8) yes
O6 C18 H181 110.348 no
C19 C18 H181 110.346 no
O6 C18 H182 110.348 no
C19 C18 H182 110.346 no
H181 C18 H182 109.468 no
C18 C19 O7 111.1(7) yes
C18 C19 H191 109.060 no
O7 C19 H191 109.057 no
C18 C19 H192 109.058 no
O7 C19 H192 109.056 no
H191 C19 H192 109.467 no
C19 O7 C20 111.3(6) yes
O7 C20 C21 111.3(6) yes
O7 C20 H201 109.017 no
C21 C20 H201 109.015 no
O7 C20 H202 109.019 no
C21 C20 H202 109.017 no
H201 C20 H202 109.466 no
C20 C21 O8 109.6(5) yes
C20 C21 H211 109.453 no
O8 C21 H211 109.452 no
C20 C21 H212 109.452 no
O8 C21 H212 109.451 no
H211 C21 H212 109.467 no
C21 O8 C22 115.9(5) yes
O8 C22 C23 123.6(5) yes
O8 C22 C27 116.6(5) yes
C23 C22 C27 119.8(5) yes
C22 C23 C24 118.7(5) yes
C22 C23 H231 120.651 no
C24 C23 H231 120.652 no
C23 C24 C25 120.9(5) yes
C23 C24 H241 119.556 no
C25 C24 H241 119.554 no
C24 C25 C26 120.6(5) yes
C24 C25 O9 116.2(5) yes
C26 C25 O9 123.1(5) yes
C25 C26 C27 118.5(5) yes
C25 C26 H261 120.738 no
C27 C26 H261 120.739 no
C22 C27 C26 121.3(5) yes
C22 C27 H271 119.332 no
C26 C27 H271 119.332 no
C25 O9 C28 118.0(4) yes
O9 C28 C29 107.4(5) yes
O9 C28 H281 109.998 no
C29 C28 H281 109.998 no
O9 C28 H282 109.998 no
C29 C28 H282 109.998 no
H281 C28 H282 109.467 no
C28 C29 N2 110.0(5) yes
C28 C29 H291 109.335 no
N2 C29 H291 109.336 no
C28 C29 H292 109.334 no
N2 C29 H292 109.335 no
H291 C29 H292 109.467 no
C29 N2 C30 118.6(5) yes
C29 N2 H2 120.693 no
C30 N2 H2 120.693 no
N2 C30 O10 123.7(6) yes
N2 C30 C31 117.3(5) yes
O10 C30 C31 119.0(5) yes
C30 C31 C32 123.9(5) yes
C30 C31 C35 116.3(5) yes
C32 C31 C35 119.8(5) yes
C31 C32 C33 119.6(5) yes
C31 C32 H321 120.198 no
C33 C32 H321 120.197 no
C1 C33 C32 125.4(5) yes
C1 C33 C34 116.5(5) yes
C32 C33 C34 118.0(5) yes
C33 C34 N3 120.7(5) yes
C33 C34 H341 119.644 no
N3 C34 H341 119.643 no
C34 N3 C35 120.5(5) yes
C34 N3 C36 119.5(5) yes
C35 N3 C36 120.0(5) yes
C31 C35 N3 121.3(5) yes
C31 C35 H351 119.330 no
N3 C35 H351 119.332 no
N3 C36 H361 109.466 no
N3 C36 H362 109.466 no
H361 C36 H362 109.475 no
N3 C36 H363 109.467 no
H361 C36 H363 109.477 no
H362 C36 H363 109.477 no
O11 C37 N4 122.7(5) yes
O11 C37 C69 121.1(5) yes
N4 C37 C69 116.3(5) yes
C37 N4 C38 116.8(5) yes
C37 N4 H3 121.578 no
C38 N4 H3 121.579 no
N4 C38 C39 111.2(5) yes
N4 C38 H381 109.035 no
C39 C38 H381 109.035 no
N4 C38 H382 109.037 no
C39 C38 H382 109.037 no
H381 C38 H382 109.467 no
C38 C39 O12 107.2(5) yes
C38 C39 H391 110.038 no
O12 C39 H391 110.038 no
C38 C39 H392 110.038 no
O12 C39 H392 110.039 no
H391 C39 H392 109.466 no
C39 O12 C40 117.6(5) yes
O12 C40 C41 122.8(6) yes
O12 C40 C45 116.9(5) yes
C41 C40 C45 120.3(5) yes
C40 C41 C42 118.5(6) yes
C40 C41 H411 120.726 no
C42 C41 H411 120.727 no
C41 C42 C43 120.5(5) yes
C41 C42 H421 119.767 no
C43 C42 H421 119.766 no
C42 C43 C44 121.0(6) yes
C42 C43 O13 116.5(5) yes
C44 C43 O13 122.4(6) yes
C43 C44 C45 118.2(6) yes
C43 C44 H441 120.878 no
C45 C44 H441 120.878 no
C40 C45 C44 121.4(5) yes
C40 C45 H451 119.287 no
C44 C45 H451 119.288 no
C43 O13 C46 118.4(5) yes
O13 C46 C47 108.3(6) yes
O13 C46 H461 109.762 no
C47 C46 H461 109.762 no
O13 C46 H462 109.764 no
C47 C46 H462 109.765 no
H461 C46 H462 109.468 no
C46 C47 O14 111.1(6) yes
C46 C47 H471 109.058 no
O14 C47 H471 109.056 no
C46 C47 H472 109.058 no
O14 C47 H472 109.055 no
H471 C47 H472 109.467 no
C47 O14 C48 117.6(8) yes
O14 C48 C49 116.6(10) yes
O14 C48 H481 107.674 no
C49 C48 H481 107.674 no
O14 C48 H482 107.670 no
C49 C48 H482 107.668 no
H481 C48 H482 109.468 no
C48 C49 O15 112.7(10) yes
C48 C49 H491 108.658 no
O15 C49 H491 108.660 no
C48 C49 H492 108.662 no
O15 C49 H492 108.664 no
H491 C49 H492 109.465 no
C49 O15 C50 107.8(10) yes
O15 C50 C51 106.9(10) yes
O15 C50 H501 110.107 no
C51 C50 H501 110.116 no
O15 C50 H502 110.106 no
C51 C50 H502 110.110 no
H501 C50 H502 109.465 no
C50 C51 C52 111.6(13) yes
C50 C51 H511 124.187 no
C52 C51 H511 124.190 no
C51 C52 C53 129.0(14) yes
C51 C52 H521 115.490 no
C53 C52 H521 115.476 no
C52 C53 O16 109.9(13) yes
C52 C53 H531 109.359 no
O16 C53 H531 109.380 no
C52 C53 H532 109.373 no
O16 C53 H532 109.389 no
H531 C53 H532 109.462 no
C53 O16 C54 116.1(11) yes
O16 C54 C55 113.8(10) yes
O16 C54 H541 108.390 no
C55 C54 H541 108.386 no
O16 C54 H542 108.387 no
C55 C54 H542 108.385 no
H541 C54 H542 109.468 no
C54 C55 O17 111.4(8) yes
C54 C55 H551 108.980 no
O17 C55 H551 108.979 no
C54 C55 H552 108.980 no
O17 C55 H552 108.978 no
H551 C55 H552 109.465 no
C55 O17 C56 112.3(6) yes
O17 C56 C57 108.6(6) yes
O17 C56 H561 109.678 no
C57 C56 H561 109.678 no
O17 C56 H562 109.677 no
C57 C56 H562 109.677 no
H561 C56 H562 109.467 no
C56 C57 O18 109.3(6) yes
C56 C57 H571 109.523 no
O18 C57 H571 109.523 no
C56 C57 H572 109.522 no
O18 C57 H572 109.522 no
H571 C57 H572 109.467 no
C57 O18 C58 117.9(5) yes
O18 C58 C59 125.0(6) yes
O18 C58 C63 115.8(5) yes
C59 C58 C63 119.2(6) yes
C58 C59 C60 120.0(6) yes
C58 C59 H591 120.003 no
C60 C59 H591 120.001 no
C59 C60 C61 120.1(6) yes
C59 C60 H601 119.930 no
C61 C60 H601 119.929 no
C60 C61 C62 120.1(6) yes
C60 C61 O19 115.8(6) yes
C62 C61 O19 124.0(6) yes
C61 C62 C63 119.8(6) yes
C61 C62 H621 120.116 no
C63 C62 H621 120.118 no
C58 C63 C62 120.7(6) yes
C58 C63 H631 119.629 no
C62 C63 H631 119.628 no
C61 O19 C64 117.2(5) yes
O19 C64 C65 108.4(5) yes
O19 C64 H641 109.748 no
C65 C64 H641 109.749 no
O19 C64 H642 109.748 no
C65 C64 H642 109.749 no
H641 C64 H642 109.467 no
C64 C65 N5 109.9(5) yes
C64 C65 H651 109.362 no
N5 C65 H651 109.362 no
C64 C65 H652 109.361 no
N5 C65 H652 109.361 no
H651 C65 H652 109.466 no
C65 N5 C66 119.6(5) yes
C65 N5 H4 120.203 no
C66 N5 H4 120.204 no
N5 C66 O20 122.3(5) yes
N5 C66 C67 117.5(5) yes
O20 C66 C67 120.2(5) yes
C66 C67 C68 125.5(5) yes
C66 C67 C71 115.2(5) yes
C68 C67 C71 119.3(5) yes
C67 C68 C69 119.9(5) yes
C67 C68 H681 120.034 no
C69 C68 H681 120.034 no
C37 C69 C68 125.0(5) yes
C37 C69 C70 115.5(5) yes
C68 C69 C70 119.5(5) yes
C69 C70 N6 120.4(5) yes
C69 C70 H701 119.780 no
N6 C70 H701 119.781 no
C70 N6 C71 121.7(5) yes
C70 N6 C72 118.7(5) yes
C71 N6 C72 119.5(5) yes
C67 C71 N6 119.2(5) yes
C67 C71 H711 120.424 no
N6 C71 H711 120.424 no
N6 C72 H721 109.467 no
N6 C72 H722 109.467 no
H721 C72 H722 109.477 no
N6 C72 H723 109.466 no
H721 C72 H723 109.474 no
H722 C72 H723 109.476 no
F1 P1 F2 176.4(4) yes
F1 P1 F3 91.2(5) yes
F2 P1 F3 92.3(5) yes
F1 P1 F4 88.8(4) yes
F2 P1 F4 87.6(4) yes
F3 P1 F4 177.1(6) yes
F1 P1 F5 89.6(4) yes
F2 P1 F5 89.6(4) yes
F3 P1 F5 90.5(6) yes
F4 P1 F5 86.6(4) yes
F1 P1 F6 90.2(3) yes
F2 P1 F6 90.3(4) yes
F3 P1 F6 93.7(6) yes
F4 P1 F6 89.1(4) yes
F5 P1 F6 175.8(5) yes
Cl2 C73 Cl3 111.8(6) yes
Cl2 C73 H731 108.895 no
Cl3 C73 H731 108.897 no
Cl2 C73 H732 108.894 no
Cl3 C73 H732 108.895 no
H731 C73 H732 109.466 no
Cl4 C74 Cl5 115.5(9) yes
Cl4 C74 H741 107.958 no
Cl5 C74 H741 107.964 no
Cl4 C74 H742 107.949 no
Cl5 C74 H742 107.955 no
H741 C74 H742 109.466 no

loop_
_geom_bond_atom_site_label_1
_geom_bond_atom_site_label_2
_geom_bond_distance
_geom_bond_publ_flag
O1 C1 1.257(7) yes
C1 N1 1.324(8) yes
C1 C33 1.488(8) yes
N1 C2 1.470(9) yes
N1 H1 0.900 no
C2 C3 1.506(9) yes
C2 H21 1.000 no
C2 H22 1.000 no
C3 O2 1.425(9) yes
C3 H31 1.000 no
C3 H32 1.000 no
O2 C4 1.392(8) yes
C4 C5 1.36(1) yes
C4 C9 1.389(9) yes
C5 C6 1.412(10) yes
C5 H51 1.000 no
C6 C7 1.387(10) yes
C6 H61 1.000 no
C7 C8 1.390(9) yes
C7 O3 1.367(8) yes
C8 C9 1.387(9) yes
C8 H81 1.000 no
C9 H91 1.000 no
O3 C10 1.431(7) yes
C10 C11 1.509(9) yes
C10 H101 1.000 no
C10 H102 1.000 no
C11 O4 1.390(9) yes
C11 H111 1.000 no
C11 H112 1.000 no
O4 C12 1.455(10) yes
C12 C13 1.481(12) yes
C12 H121 1.000 no
C12 H122 1.000 no
C13 O5 1.343(10) yes
C13 H131 1.000 no
C13 H132 1.000 no
O5 C14 1.414(11) yes
C14 C15 1.499(13) yes
C14 H141 1.000 no
C14 H142 1.000 no
C15 C16 1.274(12) yes
C15 H151 1.000 no
C16 C17 1.473(13) yes
C16 H161 1.000 no
C17 O6 1.444(10) yes
C17 H171 1.000 no
C17 H172 1.000 no
O6 C18 1.355(10) yes
C18 C19 1.519(12) yes
C18 H181 1.000 no
C18 H182 1.000 no
C19 O7 1.403(9) yes
C19 H191 1.000 no
C19 H192 1.000 no
O7 C20 1.401(9) yes
C20 C21 1.497(9) yes
C20 H201 1.000 no
C20 H202 1.000 no
C21 O8 1.417(8) yes
C21 H211 1.000 no
C21 H212 1.000 no
O8 C22 1.382(7) yes
C22 C23 1.394(8) yes
C22 C27 1.394(9) yes
C23 C24 1.399(8) yes
C23 H231 1.000 no
C24 C25 1.372(9) yes
C24 H241 1.000 no
C25 C26 1.401(8) yes
C25 O9 1.372(7) yes
C26 C27 1.379(9) yes
C26 H261 1.000 no
C27 H271 1.000 no
O9 C28 1.416(8) yes
C28 C29 1.522(8) yes
C28 H281 1.000 no
C28 H282 1.000 no
C29 N2 1.489(8) yes
C29 H291 1.000 no
C29 H292 1.000 no
N2 C30 1.307(7) yes
N2 H2 0.900 no
C30 O10 1.220(8) yes
C30 C31 1.524(8) yes
C31 C32 1.386(8) yes
C31 C35 1.349(8) yes
C32 C33 1.381(8) yes
C32 H321 1.000 no
C33 C34 1.401(8) yes
C34 N3 1.343(8) yes
C34 H341 1.000 no
N3 C35 1.341(8) yes
N3 C36 1.490(7) yes
C35 H351 1.000 no
C36 H361 1.000 no
C36 H362 1.000 no
C36 H363 1.000 no
O11 C37 1.211(7) yes
C37 N4 1.354(7) yes
C37 C69 1.510(7) yes
N4 C38 1.460(8) yes
N4 H3 0.900 no
C38 C39 1.509(9) yes
C38 H381 1.000 no
C38 H382 1.000 no
C39 O12 1.424(9) yes
C39 H391 1.000 no
C39 H392 1.000 no
O12 C40 1.370(7) yes
C40 C41 1.404(8) yes
C40 C45 1.361(9) yes
C41 C42 1.422(9) yes
C41 H411 1.000 no
C42 C43 1.362(9) yes
C42 H421 1.000 no
C43 C44 1.400(8) yes
C43 O13 1.366(7) yes
C44 C45 1.410(9) yes
C44 H441 1.000 no
C45 H451 1.000 no
O13 C46 1.410(9) yes
C46 C47 1.499(9) yes
C46 H461 1.000 no
C46 H462 1.000 no
C47 O14 1.390(10) yes
C47 H471 1.000 no
C47 H472 1.000 no
O14 C48 1.358(11) yes
C48 C49 1.440(14) yes
C48 H481 1.000 no
C48 H482 1.000 no
C49 O15 1.376(13) yes
C49 H491 1.000 no
C49 H492 1.000 no
O15 C50 1.390(12) yes
C50 C51 1.458(15) yes
C50 H501 1.000 no
C50 H502 1.000 no
C51 C52 1.185(15) yes
C51 H511 1.000 no
C52 C53 1.435(17) yes
C52 H521 1.000 no
C53 O16 1.419(15) yes
C53 H531 1.000 no
C53 H532 1.000 no
O16 C54 1.359(12) yes
C54 C55 1.523(13) yes
C54 H541 1.000 no
C54 H542 1.000 no
C55 O17 1.421(9) yes
C55 H551 1.000 no
C55 H552 1.000 no
O17 C56 1.414(9) yes
C56 C57 1.498(10) yes
C56 H561 1.000 no
C56 H562 1.000 no
C57 O18 1.438(8) yes
C57 H571 1.000 no
C57 H572 1.000 no
O18 C58 1.377(8) yes
C58 C59 1.409(10) yes
C58 C63 1.388(10) yes
C59 C60 1.376(10) yes
C59 H591 1.000 no
C60 C61 1.408(9) yes
C60 H601 1.000 no
C61 C62 1.375(9) yes
C61 O19 1.367(7) yes
C62 C63 1.396(9) yes
C62 H621 1.000 no
C63 H631 1.000 no
O19 C64 1.445(8) yes
C64 C65 1.511(9) yes
C64 H641 1.000 no
C64 H642 1.000 no
C65 N5 1.469(7) yes
C65 H651 1.000 no
C65 H652 1.000 no
N5 C66 1.331(8) yes
N5 H4 0.900 no
C66 O20 1.234(7) yes
C66 C67 1.503(8) yes
C67 C68 1.380(8) yes
C67 C71 1.403(8) yes
C68 C69 1.371(8) yes
C68 H681 1.000 no
C69 C70 1.375(8) yes
C70 N6 1.346(8) yes
C70 H701 1.000 no
N6 C71 1.344(8) yes
N6 C72 1.499(7) yes
C71 H711 1.000 no
C72 H721 1.000 no
C72 H722 1.000 no
C72 H723 1.000 no
P1 F1 1.587(5) yes
P1 F2 1.581(6) yes
P1 F3 1.512(9) yes
P1 F4 1.597(7) yes
P1 F5 1.591(7) yes
P1 F6 1.579(7) yes
C73 Cl2 1.779(9) yes
C73 Cl3 1.692(11) yes
C73 H731 1.000 no
C73 H732 1.000 no
C74 Cl4 1.692(16) yes
C74 Cl5 1.671(17) yes
C74 H741 1.000 no
C74 H742 1.000 no

loop_
_geom_hbond_atom_site_label_D
_geom_hbond_atom_site_label_H
_geom_hbond_atom_site_label_A
_geom_hbond_distance_DH
_geom_hbond_distance_HA
_geom_hbond_distance_DA
_geom_hbond_angle_DHA
_geom_hbond_publ_flag
N1 H1 Cl1 0.90 2.40 3.288(5) 169 yes
C32 H321 Cl1 1.00 2.41 3.414(5) 174 yes
N2 H2 Cl1 0.90 2.63 3.518(5) 170 yes
N4 H3 Cl1 0.90 2.53 3.415(5) 168 yes
C68 H681 Cl1 1.00 2.41 3.406(5) 174 yes
N5 H4 Cl1 0.90 2.44 3.327(5) 169 yes
